data_1561665
loop_
_publ_author_name
'Mao, Yuanlv'
'Fang, Yuqiang'
'Pan, Jie'
'Wang, Dong'
'Bu, Kejun'
'Che, Xiangli'
'Zhao, Wei'
'Huang, Fuqiang'

_publ_section_title
;
 Synthesis, crystal structures and physical properties of A(H2O) MoS2
 (A&#x00A0;=&#x00A0;K, Rb, Cs)
;
_journal_name_full 'Journal of Solid State Chemistry'
_journal_page_first 120937
_journal_paper_doi 10.1016/j.jssc.2019.120937
_journal_volume 279
_journal_year 2019
_chemical_formula_sum 'H1.64 K0.38 Mo O0.82 S2'
_chemical_formula_weight 189.69
_space_group_crystal_system monoclinic
_space_group_IT_number 11
_space_group_name_Hall '-P 2yb'
_space_group_name_H-M_alt 'P 1 21/m 1'
_atom_sites_solution_hydrogens .
_cell_angle_alpha 90
_cell_angle_beta 100.616(6)
_cell_angle_gamma 90
_cell_formula_units_Z 2
_cell_length_a 5.6942(10)
_cell_length_b 3.2433(6)
_cell_length_c 9.3601(16)
_cell_measurement_reflns_used 1635
_cell_measurement_temperature 298(2)
_cell_measurement_theta_max 15
_cell_measurement_theta_min 7
_cell_volume 169.90(5)
_computing_structure_refinement 'SHELXL-2014/7 (Sheldrick, 2014)'
_diffrn_ambient_temperature 298(2)
_diffrn_measured_fraction_theta_full 0.989
_diffrn_measured_fraction_theta_max 0.989
_diffrn_measurement_device_type 'CCD area detector'
_diffrn_measurement_method 'phi and omega scans'
_diffrn_radiation_type MoK\a
_diffrn_radiation_wavelength 0.71073
_diffrn_reflns_av_R_equivalents 0.0392
_diffrn_reflns_av_unetI/netI 0.0342
_diffrn_reflns_Laue_measured_fraction_full 0.989
_diffrn_reflns_Laue_measured_fraction_max 0.989
_diffrn_reflns_limit_h_max 6
_diffrn_reflns_limit_h_min -5
_diffrn_reflns_limit_k_max 3
_diffrn_reflns_limit_k_min -3
_diffrn_reflns_limit_l_max 11
_diffrn_reflns_limit_l_min -11
_diffrn_reflns_number 1635
_diffrn_reflns_point_group_measured_fraction_full 0.989
_diffrn_reflns_point_group_measured_fraction_max 0.989
_diffrn_reflns_theta_full 24.979
_diffrn_reflns_theta_max 24.979
_diffrn_reflns_theta_min 3.640
_exptl_absorpt_coefficient_mu 5.286
_exptl_absorpt_correction_type multi-scan
_exptl_crystal_colour black
_exptl_crystal_density_diffrn 3.708
_exptl_crystal_description plate
_exptl_crystal_F_000 179
_exptl_crystal_size_max 0.07
_exptl_crystal_size_mid 0.035
_exptl_crystal_size_min 0.035
_exptl_transmission_factor_max 0.831
_exptl_transmission_factor_min 0.801
_refine_diff_density_max 0.775
_refine_diff_density_min -0.697
_refine_diff_density_rms 0.203
_refine_ls_extinction_coef .
_refine_ls_extinction_method none
_refine_ls_goodness_of_fit_ref 1.169
_refine_ls_hydrogen_treatment undef
_refine_ls_matrix_type full
_refine_ls_number_parameters 33
_refine_ls_number_reflns 350
_refine_ls_number_restraints 1
_refine_ls_restrained_S_all 1.167
_refine_ls_R_factor_all 0.0486
_refine_ls_R_factor_gt 0.0421
_refine_ls_shift/su_max 0.007
_refine_ls_shift/su_mean 0.001
_refine_ls_structure_factor_coef Fsqd
_refine_ls_weighting_details 'w=1/[\s^2^(Fo^2^)+(0.0522P)^2^+0.8930P] where P=(Fo^2^+2Fc^2^)/3'
_refine_ls_weighting_scheme calc
_refine_ls_wR_factor_gt 0.0965
_refine_ls_wR_factor_ref 0.0995
_reflns_Friedel_coverage 0.000
_reflns_Friedel_fraction_full .
_reflns_Friedel_fraction_max .
_reflns_number_gt 321
_reflns_number_total 350
_reflns_threshold_expression 'I > 2\s(I)'
_cod_data_source_file JSSC-2019-279-120937.cif
_cod_data_source_block K
_cod_original_sg_symbol_H-M 'P 21/m'
_cod_database_code 1561665
_shelx_space_group_comment
;
The symmetry employed for this shelxl refinement is uniquely defined
by the following loop, which should always be used as a source of
symmetry information in preference to the above space-group names.
They are only intended as comments.
;

loop_
_space_group_symop_operation_xyz
'x, y, z'
'-x, y+1/2, -z'
'-x, -y, -z'
'x, -y-1/2, z'

loop_
_atom_site_label
_atom_site_type_symbol
_atom_site_fract_x
_atom_site_fract_y
_atom_site_fract_z
_atom_site_U_iso_or_equiv
_atom_site_adp_type
_atom_site_occupancy
_atom_site_site_symmetry_order
_atom_site_calc_flag
_atom_site_refinement_flags_posn
_atom_site_refinement_flags_adp
_atom_site_refinement_flags_occupancy
_atom_site_disorder_assembly
_atom_site_disorder_group
Mo Mo 0.30009(18) 0.7500 0.99415(11) 0.0297(4) Uani 1 2 d S T P A .
K1 K 0.329(8) 0.7500 1.463(4) 0.136(17) Uani 0.181(3) 2 d S T P A 1
K2 K 0.154(9) 0.7500 1.473(3) 0.19(2) Uani 0.199(3) 2 d S T P A 2
S1 S 0.1278(5) 0.2500 1.1434(3) 0.0317(7) Uani 1 2 d S T P . .
S2 S 0.6434(5) 0.7500 1.1844(3) 0.0326(7) Uani 1 2 d S T P . .

loop_
_atom_site_aniso_label
_atom_site_aniso_U_11
_atom_site_aniso_U_22
_atom_site_aniso_U_33
_atom_site_aniso_U_23
_atom_site_aniso_U_13
_atom_site_aniso_U_12
Mo 0.0231(6) 0.0301(6) 0.0358(7) 0.000 0.0054(4) 0.000
K1 0.17(4) 0.19(4) 0.059(18) 0.000 0.04(3) 0.000
K2 0.26(7) 0.26(6) 0.032(15) 0.000 -0.03(3) 0.000
S1 0.0252(14) 0.0313(16) 0.0392(16) 0.000 0.0078(12) 0.000
S2 0.0270(14) 0.0318(16) 0.0395(17) 0.000 0.0076(12) 0.000

loop_
_atom_type_symbol
_atom_type_description
_atom_type_scat_dispersion_real
_atom_type_scat_dispersion_imag
_atom_type_scat_source
K K 0.2009 0.2494 'International Tables Vol C Tables 4.2.6.8 and 6.1.1.4'
Mo Mo -1.6832 0.6857 'International Tables Vol C Tables 4.2.6.8 and 6.1.1.4'
S S 0.1246 0.1234 'International Tables Vol C Tables 4.2.6.8 and 6.1.1.4'
O O 0.0106 0.0060 'International Tables Vol C Tables 4.2.6.8 and 6.1.1.4'
H H 0.0000 0.0000 'International Tables Vol C Tables 4.2.6.8 and 6.1.1.4'

loop_
_geom_angle_atom_site_label_1
_geom_angle_atom_site_label_2
_geom_angle_atom_site_label_3
_geom_angle
_geom_angle_site_symmetry_1
_geom_angle_site_symmetry_3
S2 Mo S2 108.88(8) . 3_667
S2 Mo S2 108.88(9) . 3_677
S2 Mo S2 85.35(11) 3_667 3_677
S2 Mo S1 86.22(9) . 1_565
S2 Mo S1 164.30(10) 3_667 1_565
S2 Mo S1 93.95(8) 3_677 1_565
S2 Mo S1 86.22(9) . .
S2 Mo S1 93.95(8) 3_667 .
S2 Mo S1 164.30(10) 3_677 .
S1 Mo S1 82.50(10) 1_565 .
S2 Mo S1 162.84(11) . 3_567
S2 Mo S1 83.43(9) 3_667 3_567
S2 Mo S1 83.43(9) 3_677 3_567
S1 Mo S1 80.91(10) 1_565 3_567
S1 Mo S1 80.91(10) . 3_567
S2 Mo Mo 54.49(6) . 3_677
S2 Mo Mo 102.03(8) 3_667 3_677
S2 Mo Mo 54.39(7) 3_677 3_677
S1 Mo Mo 90.15(6) 1_565 3_677
S1 Mo Mo 140.49(9) . 3_677
S1 Mo Mo 136.27(6) 3_567 3_677
S2 Mo Mo 54.49(6) . 3_667
S2 Mo Mo 54.39(7) 3_667 3_667
S2 Mo Mo 102.03(8) 3_677 3_667
S1 Mo Mo 140.49(9) 1_565 3_667
S1 Mo Mo 90.15(6) . 3_667
S1 Mo Mo 136.27(6) 3_567 3_667
Mo Mo Mo 71.34(5) 3_677 3_667
K1 K1 K1 80(3) 3_678 3_668
K1 K1 K1 50.1(14) 3_678 1_565
K1 K1 K1 129.9(14) 3_668 1_565
K1 K1 K1 129.9(14) 3_678 1_545
K1 K1 K1 50.1(14) 3_668 1_545
K1 K1 K1 180.0(16) 1_565 1_545
K1 K1 S1 132(2) 3_678 .
K1 K1 S1 93.2(14) 3_668 .
K1 K1 S1 118.4(3) 1_565 .
K1 K1 S1 61.6(3) 1_545 .
K1 K1 S1 93.2(13) 3_678 1_565
K1 K1 S1 132(2) 3_668 1_565
K1 K1 S1 61.6(3) 1_565 1_565
K1 K1 S1 118.4(3) 1_545 1_565
S1 K1 S1 56.9(7) . 1_565
K1 K1 S2 74.2(15) 3_678 .
K1 K1 S2 74.2(15) 3_668 .
K1 K1 S2 90.000(6) 1_565 .
K1 K1 S2 90.000(4) 1_545 .
S1 K1 S2 58.1(6) . .
S1 K1 S2 58.1(6) 1_565 .
K1 K1 S2 64.1(14) 3_678 3_678
K1 K1 S2 98(2) 3_668 3_678
K1 K1 S2 63.7(3) 1_565 3_678
K1 K1 S2 116.3(3) 1_545 3_678
S1 K1 S2 162.6(14) . 3_678
S1 K1 S2 122.2(4) 1_565 3_678
S2 K1 S2 138.3(11) . 3_678
K1 K1 S2 98(2) 3_678 3_668
K1 K1 S2 64.1(14) 3_668 3_668
K1 K1 S2 116.3(3) 1_565 3_668
K1 K1 S2 63.7(3) 1_545 3_668
S1 K1 S2 122.2(4) . 3_668
S1 K1 S2 162.6(14) 1_565 3_668
S2 K1 S2 138.3(11) . 3_668
S2 K1 S2 52.6(5) 3_678 3_668
K1 K1 K1 149(2) 3_678 3_568
K1 K1 K1 111.4(11) 3_668 3_568
K1 K1 K1 112.4(4) 1_565 3_568
K1 K1 K1 67.6(4) 1_545 3_568
S1 K1 K1 78.4(11) . 3_568
S1 K1 K1 99.3(16) 1_565 3_568
S2 K1 K1 136.5(16) . 3_568
S2 K1 K1 84.9(10) 3_678 3_568
S2 K1 K1 64.8(8) 3_668 3_568
K1 K1 K1 111.4(11) 3_678 3_578
K1 K1 K1 149(2) 3_668 3_578
K1 K1 K1 67.6(4) 1_565 3_578
K1 K1 K1 112.4(4) 1_545 3_578
S1 K1 K1 99.3(16) . 3_578
S1 K1 K1 78.4(11) 1_565 3_578
S2 K1 K1 136.5(16) . 3_578
S2 K1 K1 64.8(8) 3_678 3_578
S2 K1 K1 84.9(10) 3_668 3_578
K1 K1 K1 44.7(9) 3_568 3_578
K2 K2 K2 81(3) 3_568 3_578
K2 K2 K2 49.6(15) 3_568 1_545
K2 K2 K2 130.4(15) 3_578 1_545
K2 K2 K2 130.4(15) 3_568 1_565
K2 K2 K2 49.6(15) 3_578 1_565
K2 K2 K2 180.0 1_545 1_565
K2 K2 S1 87.6(12) 3_568 .
K2 K2 S1 124(2) 3_578 .
K2 K2 S1 62.1(2) 1_545 .
K2 K2 S1 117.9(2) 1_565 .
K2 K2 S1 124(2) 3_568 1_565
K2 K2 S1 87.6(12) 3_578 1_565
K2 K2 S1 117.9(2) 1_545 1_565
K2 K2 S1 62.1(2) 1_565 1_565
S1 K2 S1 55.8(5) . 1_565
K2 K2 S2 103.7(17) 3_568 3_678
K2 K2 S2 69.6(12) 3_578 3_678
K2 K2 S2 116.9(2) 1_545 3_678
K2 K2 S2 63.1(2) 1_565 3_678
S1 K2 S2 164.0(16) . 3_678
S1 K2 S2 122.6(4) 1_565 3_678
K2 K2 S2 69.6(12) 3_568 3_668
K2 K2 S2 103.7(17) 3_578 3_668
K2 K2 S2 63.1(2) 1_545 3_668
K2 K2 S2 116.9(2) 1_565 3_668
S1 K2 S2 122.6(4) . 3_668
S1 K2 S2 164.0(16) 1_565 3_668
S2 K2 S2 53.8(5) 3_678 3_668
K2 K2 S2 69.5(17) 3_568 1_455
K2 K2 S2 69.5(17) 3_578 1_455
K2 K2 S2 90.000(10) 1_545 1_455
K2 K2 S2 90.000(3) 1_565 1_455
S1 K2 S2 55.4(5) . 1_455
S1 K2 S2 55.4(5) 1_565 1_455
S2 K2 S2 139.1(12) 3_678 1_455
S2 K2 S2 139.1(12) 3_668 1_455
K2 K2 K2 154(2) 3_568 3_678
K2 K2 K2 113.7(11) 3_578 3_678
K2 K2 K2 112.7(5) 1_545 3_678
K2 K2 K2 67.3(6) 1_565 3_678
S1 K2 K2 99.9(15) . 3_678
S1 K2 K2 79.1(10) 1_565 3_678
S2 K2 K2 65.1(7) 3_678 3_678
S2 K2 K2 85.9(11) 3_668 3_678
S2 K2 K2 134.5(12) 1_455 3_678
K2 K2 K2 113.7(11) 3_568 3_668
K2 K2 K2 154(2) 3_578 3_668
K2 K2 K2 67.3(5) 1_545 3_668
K2 K2 K2 112.7(5) 1_565 3_668
S1 K2 K2 79.1(10) . 3_668
S1 K2 K2 99.9(15) 1_565 3_668
S2 K2 K2 85.9(11) 3_678 3_668
S2 K2 K2 65.1(7) 3_668 3_668
S2 K2 K2 134.5(12) 1_455 3_668
K2 K2 K2 45.4(11) 3_678 3_668
Mo S1 Mo 82.50(10) . 1_545
Mo S1 Mo 99.09(10) . 3_567
Mo S1 Mo 99.09(10) 1_545 3_567
Mo S1 K1 135.0(7) . 1_545
Mo S1 K1 94.5(4) 1_545 1_545
Mo S1 K1 125.6(7) 3_567 1_545
Mo S1 K1 94.5(4) . .
Mo S1 K1 135.0(7) 1_545 .
Mo S1 K1 125.6(7) 3_567 .
K1 S1 K1 56.9(7) 1_545 .
Mo S1 K2 149.1(7) . 1_545
Mo S1 K2 104.0(5) 1_545 1_545
Mo S1 K2 109.4(8) 3_567 1_545
Mo S1 K2 104.0(5) . .
Mo S1 K2 149.1(7) 1_545 .
Mo S1 K2 109.4(8) 3_567 .
K2 S1 K2 55.8(5) 1_545 .
Mo S2 Mo 71.12(8) . 3_667
Mo S2 Mo 71.12(8) . 3_677
Mo S2 Mo 85.35(11) 3_667 3_677
Mo S2 K1 95.5(8) . .
Mo S2 K1 133.5(3) 3_667 .
Mo S2 K1 133.5(3) 3_677 .
Mo S2 K2 138.6(7) . 3_678
Mo S2 K2 150.2(7) 3_667 3_678
Mo S2 K2 104.8(4) 3_677 3_678
Mo S2 K2 138.6(7) . 3_668
Mo S2 K2 104.8(4) 3_667 3_668
Mo S2 K2 150.2(7) 3_677 3_668
K2 S2 K2 53.8(5) 3_678 3_668
Mo S2 K2 179.2(7) . 1_655
Mo S2 K2 109.4(5) 3_667 1_655
Mo S2 K2 109.4(5) 3_677 1_655
K2 S2 K2 40.9(12) 3_678 1_655
K2 S2 K2 40.9(12) 3_668 1_655
Mo S2 K1 124.4(7) . 3_678
Mo S2 K1 160.5(5) 3_667 3_678
Mo S2 K1 110.0(3) 3_677 3_678
K1 S2 K1 41.7(11) . 3_678
Mo S2 K1 124.4(7) . 3_668
Mo S2 K1 110.0(3) 3_667 3_668
Mo S2 K1 160.5(5) 3_677 3_668
K1 S2 K1 41.7(11) . 3_668
K1 S2 K1 52.6(5) 3_678 3_668

loop_
_geom_bond_atom_site_label_1
_geom_bond_atom_site_label_2
_geom_bond_distance
_geom_bond_site_symmetry_2
Mo S2 2.390(3) .
Mo S2 2.392(2) 3_667
Mo S2 2.392(2) 3_677
Mo S1 2.460(2) 1_565
Mo S1 2.460(2) .
Mo S1 2.537(3) 3_567
Mo Mo 2.7809(17) 3_677
Mo Mo 2.7809(17) 3_667
K1 K1 2.53(7) 3_678
K1 K1 2.53(7) 3_668
K1 K1 3.2433(9) 1_565
K1 K1 3.2433(8) 1_545
K1 S1 3.41(4) .
K1 S1 3.41(4) 1_565
K1 S2 3.42(4) .
K1 S2 3.66(3) 3_678
K1 S2 3.66(3) 3_668
K1 K1 4.26(8) 3_568
K1 K1 4.26(8) 3_578
K2 K2 2.50(8) 3_568
K2 K2 2.50(8) 3_578
K2 K2 3.2433(8) 1_545
K2 K2 3.2433(8) 1_565
K2 S1 3.47(3) .
K2 S1 3.47(3) 1_565
K2 S2 3.59(3) 3_678
K2 S2 3.59(3) 3_668
K2 S2 3.59(4) 1_455
K2 K2 4.21(9) 3_678
K2 K2 4.21(9) 3_668
S1 Mo 2.460(2) 1_545
S1 Mo 2.537(3) 3_567
S1 K1 3.41(4) 1_545
S1 K2 3.47(3) 1_545
S2 Mo 2.392(2) 3_667
S2 Mo 2.392(2) 3_677
S2 K2 3.59(3) 3_678
S2 K2 3.59(3) 3_668
S2 K2 3.59(4) 1_655
S2 K1 3.66(3) 3_678
S2 K1 3.66(3) 3_668
